data_7225095
loop_
_publ_author_name
'Maini, L.'
'Braga, D.'
'Grepioni, F.'
'Lampronti, G. I.'
'Gaglioti, K.'
'Gobetto, R.'
'Chierotti, M. R.'

_publ_section_title
;
 From isomorphous to &#x201C;anisomorphous&#x201D; ionic co-crystals of
 barbituric acid upon dehydration and return
;
_journal_issue 24
_journal_name_full CrystEngComm
_journal_page_first 4651
_journal_paper_doi 10.1039/C6CE00566G
_journal_volume 18
_journal_year 2016
_chemical_formula_sum 'C4 H4 Br0.5 N2 O3 Rb0.5'
_chemical_formula_weight 210.78
_chemical_name_systematic
;
 ?
;
_space_group_IT_number 62
_symmetry_cell_setting orthorhombic
_symmetry_space_group_name_Hall '-P 2ac 2n'
_symmetry_space_group_name_H-M 'P n m a'
_atom_sites_solution_hydrogens geom
_atom_sites_solution_primary direct
_atom_sites_solution_secondary difmap
_audit_creation_method SHELXL-97
_audit_update_record
;
2016-03-09 deposited with the CCDC.
2016-05-04 downloaded from the CCDC.
;
_cell_angle_alpha 90.00
_cell_angle_beta 90.00
_cell_angle_gamma 90.00
_cell_formula_units_Z 8
_cell_length_a 8.2776(4)
_cell_length_b 21.885(3)
_cell_length_c 7.1600(6)
_cell_measurement_reflns_used 2308
_cell_measurement_temperature 293(2)
_cell_measurement_theta_max 28.8796
_cell_measurement_theta_min 2.6197
_cell_volume 1297.1(2)
_computing_cell_refinement
;
CrysAlisPro, Oxford Diffraction Ltd.,
Version 1.171.33.46 (release 27-08-2009 CrysAlis171 .NET)
(compiled Aug 27 2009,17:19:36)
;
_computing_data_collection
;
CrysAlisPro, Oxford Diffraction Ltd.,
Version 1.171.33.46 (release 27-08-2009 CrysAlis171 .NET)
(compiled Aug 27 2009,17:19:36)
;
_computing_data_reduction
;
CrysAlisPro, Oxford Diffraction Ltd.,
Version 1.171.33.46 (release 27-08-2009 CrysAlis171 .NET)
(compiled Aug 27 2009,17:19:36)
;
_computing_structure_refinement 'SHELXL-97 (Sheldrick, 2008)'
_computing_structure_solution 'SHELXS-97 (Sheldrick, 2008)'
_diffrn_ambient_temperature 293(2)
_diffrn_detector_area_resol_mean 16.1340
_diffrn_measured_fraction_theta_full 0.999
_diffrn_measured_fraction_theta_max 0.913
_diffrn_measurement_device_type 'Xcalibur, Sapphire3'
_diffrn_measurement_method '\w scans'
_diffrn_radiation_monochromator graphite
_diffrn_radiation_source 'Enhance (Mo) X-ray Source'
_diffrn_radiation_type MoK\a
_diffrn_radiation_wavelength 0.71073
_diffrn_reflns_av_R_equivalents 0.0320
_diffrn_reflns_av_sigmaI/netI 0.0356
_diffrn_reflns_limit_h_max 10
_diffrn_reflns_limit_h_min -10
_diffrn_reflns_limit_k_max 28
_diffrn_reflns_limit_k_min -27
_diffrn_reflns_limit_l_max 9
_diffrn_reflns_limit_l_min -8
_diffrn_reflns_number 7626
_diffrn_reflns_theta_full 25.00
_diffrn_reflns_theta_max 28.91
_diffrn_reflns_theta_min 2.99
_exptl_absorpt_coefficient_mu 6.929
_exptl_absorpt_correction_T_max 1.00000
_exptl_absorpt_correction_T_min 0.44680
_exptl_absorpt_correction_type multi-scan
_exptl_absorpt_process_details
;
CrysAlisPro, Oxford Diffraction Ltd.,
Version 1.171.33.46 (release 27-08-2009 CrysAlis171 .NET)
(compiled Aug 27 2009,17:19:36)
Empirical absorption correction using spherical harmonics,hombic
 implemented in SCALE3 ABSPACK scaling algorithm.
;
_exptl_crystal_colour colourless
_exptl_crystal_density_diffrn 2.159
_exptl_crystal_density_method 'not measured'
_exptl_crystal_description prism
_exptl_crystal_F_000 816
_exptl_crystal_size_max 0.2
_exptl_crystal_size_mid 0.13
_exptl_crystal_size_min 0.04
_refine_diff_density_max 0.432
_refine_diff_density_min -0.375
_refine_diff_density_rms 0.073
_refine_ls_extinction_method none
_refine_ls_goodness_of_fit_ref 0.934
_refine_ls_hydrogen_treatment mixed
_refine_ls_matrix_type full
_refine_ls_number_parameters 102
_refine_ls_number_reflns 1608
_refine_ls_number_restraints 0
_refine_ls_restrained_S_all 0.934
_refine_ls_R_factor_all 0.0438
_refine_ls_R_factor_gt 0.0246
_refine_ls_shift/su_max 0.001
_refine_ls_shift/su_mean 0.000
_refine_ls_structure_factor_coef Fsqd
_refine_ls_weighting_details 'calc w=1/[\s^2^(Fo^2^)+(0.0263P)^2^+0.0000P] where P=(Fo^2^+2Fc^2^)/3'
_refine_ls_weighting_scheme calc
_refine_ls_wR_factor_gt 0.0476
_refine_ls_wR_factor_ref 0.0501
_reflns_number_gt 1174
_reflns_number_total 1608
_reflns_threshold_expression >2\s(I)
_cod_data_source_file c6ce00566g2.cif
_cod_data_source_block rosette_1
_cod_depositor_comments
;
The following automatic conversions were performed:

'_symmetry_cell_setting' value 'Orthorhombic' changed to
'orthorhombic' according to
/usr/data/users/saulius/crontab/automatic-downloads/rss-feeds/RSC/lib/dictionaries/cif_core.dic
dictionary named 'cif_core.dic' version 2.4.2 from 2011-04-26.

Automatic conversion script
Id: cif_fix_values 4268 2015-11-12 08:31:59Z antanas 

 Adding full bibliography for 7225093--7225095.cif.
;
_cod_original_cell_volume 1297.10(19)
_cod_original_sg_symbol_H-M Pnma
_cod_original_formula_sum 'C4 H4 Br0.50 N2 O3 Rb0.50'
_cod_database_code 7225095

loop_
_symmetry_equiv_pos_as_xyz
'x, y, z'
'-x+1/2, -y, z+1/2'
'x+1/2, -y+1/2, -z+1/2'
'-x, y+1/2, -z'
'-x, -y, -z'
'x-1/2, y, -z-1/2'
'-x-1/2, y-1/2, z-1/2'
'x, -y-1/2, z'

loop_
_atom_site_label
_atom_site_type_symbol
_atom_site_fract_x
_atom_site_fract_y
_atom_site_fract_z
_atom_site_U_iso_or_equiv
_atom_site_adp_type
_atom_site_occupancy
_atom_site_symmetry_multiplicity
_atom_site_calc_flag
_atom_site_refinement_flags
N1 N 0.6064(2) 0.56080(10) 0.2216(3) 0.0291(5) Uani 1 1 d .
C2 C 0.5095(3) 0.60663(10) 0.2905(3) 0.0272(5) Uani 1 1 d .
N3 N 0.4250(2) 0.63899(9) 0.1600(2) 0.0245(4) Uani 1 1 d .
C4 C 0.4483(3) 0.63739(10) -0.0296(3) 0.0250(5) Uani 1 1 d .
C5 C 0.5771(3) 0.59493(11) -0.0969(3) 0.0310(5) Uani 1 1 d .
H5A H 0.5360 0.5733 -0.2052 0.037 Uiso 1 1 calc R
H5B H 0.6681 0.6193 -0.1382 0.037 Uiso 1 1 calc R
C6 C 0.6376(3) 0.54889(11) 0.0387(3) 0.0282(5) Uani 1 1 d .
O2 O 0.4960(2) 0.61640(8) 0.4566(2) 0.0475(5) Uani 1 1 d .
O4 O 0.3707(2) 0.66996(8) -0.13400(19) 0.0362(4) Uani 1 1 d .
O6 O 0.7137(2) 0.50374(8) -0.0049(2) 0.0452(4) Uani 1 1 d .
H100 H 0.650(2) 0.5401(9) 0.296(3) 0.012(6) Uiso 1 1 d .
H300 H 0.372(3) 0.6681(11) 0.197(3) 0.028(7) Uiso 1 1 d .
Br1 Br 0.71287(4) 0.7500 -0.87066(4) 0.03060(10) Uani 1 2 d S
Rb2 Rb 0.57234(4) 0.7500 -0.38970(4) 0.03154(10) Uani 1 2 d S

loop_
_atom_site_aniso_label
_atom_site_aniso_U_11
_atom_site_aniso_U_22
_atom_site_aniso_U_33
_atom_site_aniso_U_23
_atom_site_aniso_U_13
_atom_site_aniso_U_12
N1 0.0352(11) 0.0316(12) 0.0204(12) 0.0007(9) -0.0041(9) 0.0116(9)
C2 0.0280(12) 0.0262(13) 0.0275(13) -0.0010(10) -0.0002(10) 0.0028(10)
N3 0.0286(10) 0.0240(10) 0.0210(11) -0.0008(8) 0.0021(8) 0.0064(9)
C4 0.0249(11) 0.0246(12) 0.0255(12) -0.0008(10) -0.0008(9) -0.0054(10)
C5 0.0395(13) 0.0328(13) 0.0206(12) -0.0005(10) 0.0056(10) 0.0050(11)
C6 0.0274(12) 0.0292(13) 0.0282(13) -0.0044(11) -0.0004(10) 0.0007(10)
O2 0.0696(13) 0.0555(12) 0.0175(9) -0.0060(8) -0.0006(9) 0.0245(10)
O4 0.0396(9) 0.0408(10) 0.0283(9) 0.0080(8) -0.0042(8) 0.0086(8)
O6 0.0556(11) 0.0434(11) 0.0367(9) -0.0074(8) 0.0064(8) 0.0233(10)
Br1 0.02544(17) 0.02927(18) 0.0371(2) 0.000 -0.00273(15) 0.000
Rb2 0.02849(17) 0.03470(19) 0.03142(19) 0.000 0.00313(14) 0.000

loop_
_atom_type_symbol
_atom_type_description
_atom_type_scat_dispersion_real
_atom_type_scat_dispersion_imag
_atom_type_scat_source
C C 0.0033 0.0016 'International Tables Vol C Tables 4.2.6.8 and 6.1.1.4'
H H 0.0000 0.0000 'International Tables Vol C Tables 4.2.6.8 and 6.1.1.4'
Br Br -0.2901 2.4595 'International Tables Vol C Tables 4.2.6.8 and 6.1.1.4'
N N 0.0061 0.0033 'International Tables Vol C Tables 4.2.6.8 and 6.1.1.4'
O O 0.0106 0.0060 'International Tables Vol C Tables 4.2.6.8 and 6.1.1.4'
Rb Rb -0.9393 2.9676 'International Tables Vol C Tables 4.2.6.8 and 6.1.1.4'

loop_
_geom_angle_atom_site_label_1
_geom_angle_atom_site_label_2
_geom_angle_atom_site_label_3
_geom_angle
_geom_angle_site_symmetry_1
_geom_angle_site_symmetry_3
C6 N1 C2 126.6(2) . .
C6 N1 H100 117.0(15) . .
C2 N1 H100 116.4(15) . .
O2 C2 N3 122.1(2) . .
O2 C2 N1 122.2(2) . .
N3 C2 N1 115.6(2) . .
C2 N3 C4 126.3(2) . .
C2 N3 H300 117.3(15) . .
C4 N3 H300 114.4(16) . .
O4 C4 N3 121.3(2) . .
O4 C4 C5 122.9(2) . .
N3 C4 C5 115.79(19) . .
O4 C4 Rb2 47.94(11) . .
N3 C4 Rb2 135.18(14) . .
C5 C4 Rb2 89.53(13) . .
C6 C5 C4 116.87(18) . .
C6 C5 H5A 108.1 . .
C4 C5 H5A 108.1 . .
C6 C5 H5B 108.1 . .
C4 C5 H5B 108.1 . .
H5A C5 H5B 107.3 . .
O6 C6 N1 120.2(2) . .
O6 C6 C5 124.0(2) . .
N1 C6 C5 115.8(2) . .
C2 O2 Rb2 118.79(15) . 1_556
C4 O4 Rb2 137.25(14) . 6
C4 O4 Rb2 114.75(14) . .
Rb2 O4 Rb2 98.53(5) 6 .
Rb2 Br1 Rb2 138.636(12) 6_654 .
Rb2 Br1 Rb2 77.411(8) 6_654 1_554
Rb2 Br1 Rb2 143.953(13) . 1_554
O4 Rb2 O4 70.57(7) 3_564 6_655
O4 Rb2 O4 138.39(3) 3_564 .
O4 Rb2 O4 94.63(4) 6_655 .
O4 Rb2 O4 94.63(4) 3_564 8_575
O4 Rb2 O4 138.39(3) 6_655 8_575
O4 Rb2 O4 70.53(6) . 8_575
O4 Rb2 O2 135.29(5) 3_564 1_554
O4 Rb2 O2 69.57(5) 6_655 1_554
O4 Rb2 O2 64.51(4) . 1_554
O4 Rb2 O2 128.97(5) 8_575 1_554
O4 Rb2 O2 69.57(5) 3_564 8_574
O4 Rb2 O2 135.29(5) 6_655 8_574
O4 Rb2 O2 128.97(5) . 8_574
O4 Rb2 O2 64.51(4) 8_575 8_574
O2 Rb2 O2 133.07(6) 1_554 8_574
O4 Rb2 Br1 137.18(3) 3_564 6_554
O4 Rb2 Br1 137.18(3) 6_655 6_554
O4 Rb2 Br1 79.92(3) . 6_554
O4 Rb2 Br1 79.92(3) 8_575 6_554
O2 Rb2 Br1 69.86(3) 1_554 6_554
O2 Rb2 Br1 69.86(3) 8_574 6_554
O4 Rb2 Br1 78.02(3) 3_564 .
O4 Rb2 Br1 78.02(3) 6_655 .
O4 Rb2 Br1 138.39(3) . .
O4 Rb2 Br1 138.39(3) 8_575 .
O2 Rb2 Br1 74.71(3) 1_554 .
O2 Rb2 Br1 74.71(3) 8_574 .
Br1 Rb2 Br1 78.695(8) 6_554 .
O4 Rb2 C4 78.63(4) 3_564 8_575
O4 Rb2 C4 124.75(4) 6_655 8_575
O4 Rb2 C4 79.17(5) . 8_575
O4 Rb2 C4 17.31(4) 8_575 8_575
O2 Rb2 C4 142.57(5) 1_554 8_575
O2 Rb2 C4 64.90(4) 8_574 8_575
Br1 Rb2 C4 96.16(3) 6_554 8_575
Br1 Rb2 C4 138.30(3) . 8_575
O4 Rb2 C4 124.75(4) 3_564 .
O4 Rb2 C4 78.63(4) 6_655 .
O4 Rb2 C4 17.31(4) . .
O4 Rb2 C4 79.17(5) 8_575 .
O2 Rb2 C4 64.90(4) 1_554 .
O2 Rb2 C4 142.57(5) 8_574 .
Br1 Rb2 C4 96.16(3) 6_554 .
Br1 Rb2 C4 138.30(3) . .
C4 Rb2 C4 83.22(7) 8_575 .
O4 Rb2 Br1 72.74(3) 3_564 1_556
O4 Rb2 Br1 72.74(3) 6_655 1_556
O4 Rb2 Br1 65.70(3) . 1_556
O4 Rb2 Br1 65.70(3) 8_575 1_556
O2 Rb2 Br1 112.88(3) 1_554 1_556
O2 Rb2 Br1 112.88(3) 8_574 1_556
Br1 Rb2 Br1 137.352(12) 6_554 1_556
Br1 Rb2 Br1 143.953(13) . 1_556
C4 Rb2 Br1 54.53(3) 8_575 1_556
C4 Rb2 Br1 54.53(3) . 1_556
O4 Rb2 Rb2 40.75(3) 3_564 6_655
O4 Rb2 Rb2 40.75(3) 6_655 6_655
O4 Rb2 Rb2 103.46(3) . 6_655
O4 Rb2 Rb2 103.46(3) 8_575 6_655
O2 Rb2 Rb2 109.20(3) 1_554 6_655
O2 Rb2 Rb2 109.20(3) 8_574 6_655
Br1 Rb2 Rb2 175.826(12) 6_554 6_655
Br1 Rb2 Rb2 97.131(9) . 6_655
C4 Rb2 Rb2 86.95(3) 8_575 6_655
C4 Rb2 Rb2 86.95(3) . 6_655
Br1 Rb2 Rb2 46.822(9) 1_556 6_655

loop_
_geom_bond_atom_site_label_1
_geom_bond_atom_site_label_2
_geom_bond_distance
_geom_bond_site_symmetry_2
N1 C6 1.360(3) .
N1 C2 1.375(3) .
N1 H100 0.78(2) .
C2 O2 1.214(2) .
C2 N3 1.365(3) .
N3 C4 1.372(3) .
N3 H300 0.81(2) .
C4 O4 1.216(3) .
C4 C5 1.494(3) .
C4 Rb2 3.711(2) .
C5 C6 1.486(3) .
C5 H5A 0.9700 .
C5 H5B 0.9700 .
C6 O6 1.212(2) .
O2 Rb2 3.1876(18) 1_556
O4 Rb2 3.0327(16) 6
O4 Rb2 3.0341(16) .
Br1 Rb2 3.4348(5) 6_654
Br1 Rb2 3.6349(5) .
Br1 Rb2 3.8941(5) 1_554
Rb2 O4 3.0327(16) 3_564
Rb2 O4 3.0327(16) 6_655
Rb2 O4 3.0341(16) 8_575
Rb2 O2 3.1876(18) 1_554
Rb2 O2 3.1876(18) 8_574
Rb2 Br1 3.4348(5) 6_554
Rb2 C4 3.711(2) 8_575
Rb2 Br1 3.8941(5) 1_556
Rb2 Rb2 4.5969(3) 6_655
